data_1557977
loop_
_publ_author_name
'Novak, M.'
'Ertl, A.'
'Povondra, P.'
'Galiova, M.V.'
'Rossman, G.R.'
'Pristacz, H.'
'Prem, M.'
'Giester, G.'
'Gadas, P.'
'Skoda, R.'

_publ_section_title
;
 Darrellhenryite, Na(LiAl2)Al6(BO3)3Si6O18(OH)3O, a new mineral from the
 tourmaline supergroup
;
_journal_name_full 'American Mineralogist'
_journal_page_first 1886
_journal_page_last 1892
_journal_paper_doi 10.2138/am.2013.4416
_journal_volume 98
_journal_year 2013
_chemical_formula_sum 'Al7.95 B3 Ca0.01 F0.34 H3 Li1.05 Na0.58 O30.66 Si6'
_chemical_name_common (Na0.58Ca0.01)(Li1.05Al1.95)Al6(BO3)3(Si6O18)(OH)3(O0.66F0.34)
_chemical_name_mineral darrellhenryite
_space_group_IT_number 160
_space_group_name_Hall 'R 3 -2"'
_space_group_name_H-M_alt 'R 3 m :H'
_cell_angle_alpha 90
_cell_angle_beta 90
_cell_angle_gamma 120
_cell_formula_units_Z 3
_cell_length_a 15.809(2)
_cell_length_b 15.809(2)
_cell_length_c 7.089(1)
_cell_volume 1534.3(3)
_diffrn_ambient_pressure 100
_diffrn_ambient_temperature 298
_cod_data_source_file darrellhenryite.cif
_cod_data_source_block darrellhenryite
_cod_original_sg_symbol_H-M 'R 3 m'
_cod_original_formula_sum 'Na0.58 Ca0.01 Li1.05 Al7.95 B3 Si6 O30.66 H3 F0.34'
_cod_database_code 1557977

loop_
_space_group_symop_id
_space_group_symop_operation_xyz
1 x,y,z
2 -y,x-y,z
3 -x+y,-x,z
4 -y,-x,z
5 -x+y,y,z
6 x,x-y,z
7 x+2/3,y+1/3,z+1/3
8 -y+2/3,x-y+1/3,z+1/3
9 -x+y+2/3,-x+1/3,z+1/3
10 -y+2/3,-x+1/3,z+1/3
11 -x+y+2/3,y+1/3,z+1/3
12 x+2/3,x-y+1/3,z+1/3
13 x+1/3,y+2/3,z+2/3
14 -y+1/3,x-y+2/3,z+2/3
15 -x+y+1/3,-x+2/3,z+2/3
16 -y+1/3,-x+2/3,z+2/3
17 -x+y+1/3,y+2/3,z+2/3
18 x+1/3,x-y+2/3,z+2/3

loop_
_atom_site_label
_atom_site_occupancy
_atom_site_fract_x
_atom_site_fract_y
_atom_site_fract_z
_atom_site_adp_type
_atom_site_U_iso_or_equiv
_atom_site_type_symbol
X 0.56(1) 0.000000 0.000000 0.7509(3) Uiso 0.0199(6) Na
YAl 0.651(3) 0.87800(4) 0.93900(2) 0.34846(7) Uiso 0.0068(2) Al
YLi 0.349(3) 0.87800(4) 0.93900(2) 0.34846(7) Uiso 0.0068(2) Li
Z 1.0 0.70347(2) 0.74017(2) 0.37588(3) Uiso 0.00539(5) Al
B 1.0 0.89096(4) 0.78193(9) 0.5307(2) Uiso 0.0057(2) B
T 1.0 0.80823(1) 0.81027(2) 0.98406(3) Uiso 0.00450(4) Si
H3 1.0 0.740(2) 0.8700(10) 0.600(4) Uiso 0.051(8) H
O1 0.66(4) 0.000000 0.000000 0.2079(2) Uiso 0.0252(2) O
F1 0.34(4) 0.000000 0.000000 0.2079(2) Uiso 0.0252(2) F
O2 1.0 0.93962(3) 0.87924(7) 0.49380(10) Uiso 0.0125(2) O
O3 1.0 0.73727(8) 0.86864(4) 0.47720(10) Uiso 0.0124(2) O
O4 1.0 0.90589(3) 0.81179(7) 0.91060(10) Uiso 0.0085(1) O
O5 1.0 0.81242(7) 0.90621(4) 0.88830(10) Uiso 0.0091(1) O
O6 1.0 0.80533(4) 0.81595(4) 0.21009(8) Uiso 0.0070(1) O
O7 1.0 0.71341(4) 0.71375(4) 0.90703(7) Uiso 0.00641(9) O
O8 1.0 0.79052(4) 0.72987(4) 0.54631(8) Uiso 0.0071(1) O
